data_4031970
loop_
_publ_author_name
'Weng, Jian-Quan'
'Fan, Ren-Jie'
'Deng, Qiao-Man'
'Liu, Ren-Rong'
'Gao, Jian-Rong'
'Jia, Yi-Xia'

_publ_section_title
;
 Enantioselective Friedel-Crafts Alkylation Reactions of 3-Substituted
 Indoles with Electron-Deficient Alkenes.
;
_journal_issue 7
_journal_name_full 'The Journal of organic chemistry'
_journal_page_first 3023
_journal_page_last 3030
_journal_paper_doi 10.1021/acs.joc.6b00123
_journal_volume 81
_journal_year 2016
_chemical_formula_sum 'C24 H24 Br N O5'
_chemical_formula_weight 486.35
_chemical_name_systematic
; 
 ? 
;
_space_group_IT_number 2
_symmetry_cell_setting triclinic
_symmetry_space_group_name_Hall '-P 1'
_symmetry_space_group_name_H-M 'P -1'
_atom_sites_solution_hydrogens geom
_atom_sites_solution_primary direct
_atom_sites_solution_secondary difmap
_audit_creation_method SHELXL-97
_cell_angle_alpha 106.8030(10)
_cell_angle_beta 99.9820(10)
_cell_angle_gamma 116.4220(10)
_cell_formula_units_Z 2
_cell_length_a 10.9290(3)
_cell_length_b 11.0375(3)
_cell_length_c 11.7658(4)
_cell_measurement_reflns_used 5188
_cell_measurement_temperature 296(2)
_cell_measurement_theta_max 25.64
_cell_measurement_theta_min 2.19
_cell_volume 1138.79(6)
_computing_structure_refinement 'SHELXL-97 (Sheldrick, 2008)'
_computing_structure_solution 'SHELXS-97 (Sheldrick, 2008)'
_diffrn_ambient_temperature 296(2)
_diffrn_measured_fraction_theta_full 0.995
_diffrn_measured_fraction_theta_max 0.995
_diffrn_measurement_device_type 'Bruker Smart Apex II CCD'
_diffrn_radiation_monochromator graphite
_diffrn_radiation_source 'fine-focus sealed tube'
_diffrn_radiation_type MoK\a
_diffrn_radiation_wavelength 0.71073
_diffrn_reflns_av_R_equivalents 0.0215
_diffrn_reflns_av_sigmaI/netI 0.0229
_diffrn_reflns_limit_h_max 12
_diffrn_reflns_limit_h_min -12
_diffrn_reflns_limit_k_max 13
_diffrn_reflns_limit_k_min -12
_diffrn_reflns_limit_l_max 13
_diffrn_reflns_limit_l_min -13
_diffrn_reflns_number 13305
_diffrn_reflns_theta_full 25.00
_diffrn_reflns_theta_max 25.00
_diffrn_reflns_theta_min 2.19
_exptl_absorpt_coefficient_mu 1.839
_exptl_absorpt_correction_T_max 0.6176
_exptl_absorpt_correction_T_min 0.4722
_exptl_absorpt_correction_type multi-scan
_exptl_absorpt_process_details sadabs
_exptl_crystal_colour yellow
_exptl_crystal_density_diffrn 1.418
_exptl_crystal_density_method 'not measured'
_exptl_crystal_description block
_exptl_crystal_F_000 500
_exptl_crystal_size_max 0.48
_exptl_crystal_size_mid 0.43
_exptl_crystal_size_min 0.29
_refine_diff_density_max 0.992
_refine_diff_density_min -0.588
_refine_diff_density_rms 0.078
_refine_ls_extinction_method none
_refine_ls_goodness_of_fit_ref 1.030
_refine_ls_hydrogen_treatment constr
_refine_ls_matrix_type full
_refine_ls_number_parameters 280
_refine_ls_number_reflns 3984
_refine_ls_number_restraints 14
_refine_ls_restrained_S_all 1.069
_refine_ls_R_factor_all 0.0582
_refine_ls_R_factor_gt 0.0476
_refine_ls_shift/su_max 0.001
_refine_ls_shift/su_mean 0.000
_refine_ls_structure_factor_coef Fsqd
_refine_ls_weighting_details 'calc w=1/[\s^2^(Fo^2^)+(0.0902P)^2^+0.8771P] where P=(Fo^2^+2Fc^2^)/3'
_refine_ls_weighting_scheme calc
_refine_ls_wR_factor_gt 0.1360
_refine_ls_wR_factor_ref 0.1461
_reflns_number_gt 3305
_reflns_number_total 3984
_reflns_threshold_expression >2sigma(I)
_cod_data_source_file jo6b00123_si_001.cif
_cod_data_source_block z
_cod_original_sg_symbol_H-M P-1
_cod_database_code 4031970

loop_
_symmetry_equiv_pos_as_xyz
'x, y, z'
'-x, -y, -z'

loop_
_atom_site_label
_atom_site_type_symbol
_atom_site_fract_x
_atom_site_fract_y
_atom_site_fract_z
_atom_site_U_iso_or_equiv
_atom_site_adp_type
_atom_site_occupancy
_atom_site_symmetry_multiplicity
_atom_site_calc_flag
_atom_site_refinement_flags
Br1 Br 0.99856(5) 0.72207(4) 0.88440(4) 0.0621(2) Uani 1 1 d .
O1 O 0.3828(4) -0.2303(3) 0.0369(3) 0.0752(9) Uani 1 1 d .
O2 O 0.3028(4) -0.1870(3) 0.1964(3) 0.0706(9) Uani 1 1 d .
O3 O 0.3019(4) 0.0529(4) 0.0630(3) 0.0793(10) Uani 1 1 d .
O4 O 0.4208(3) 0.1902(4) 0.2716(3) 0.0697(9) Uani 1 1 d .
O5 O 0.7317(3) 0.2925(3) 0.2496(2) 0.0547(7) Uani 1 1 d .
N1 N 0.7661(3) 0.0140(3) 0.2210(3) 0.0426(7) Uani 1 1 d .
H1A H 0.7717 0.0549 0.1684 0.051 Uiso 1 1 calc R
C1 C 0.8343(4) -0.0600(4) 0.2395(3) 0.0450(8) Uani 1 1 d .
C2 C 0.9283(5) -0.0861(5) 0.1837(4) 0.0600(10) Uani 1 1 d .
H2A H 0.9509 -0.0548 0.1208 0.072 Uiso 1 1 calc R
C3 C 0.9857(6) -0.1599(6) 0.2259(5) 0.0785(14) Uani 1 1 d .
H3A H 1.0480 -0.1796 0.1902 0.094 Uiso 1 1 calc R
C4 C 0.9522(6) -0.2067(6) 0.3222(6) 0.0782(14) Uani 1 1 d .
H4A H 0.9935 -0.2557 0.3494 0.094 Uiso 1 1 calc R
C5 C 0.8605(5) -0.1809(5) 0.3756(5) 0.0677(12) Uani 1 1 d .
H5A H 0.8387 -0.2123 0.4387 0.081 Uiso 1 1 calc R
C6 C 0.7993(4) -0.1069(4) 0.3349(4) 0.0477(8) Uani 1 1 d .
C7 C 0.7025(4) -0.0600(4) 0.3716(3) 0.0427(8) Uani 1 1 d .
C8 C 0.6862(4) 0.0127(4) 0.3003(3) 0.0378(7) Uani 1 1 d .
C9 C 0.6342(5) -0.0919(5) 0.4667(4) 0.0616(11) Uani 1 1 d .
H9A H 0.5752 -0.0487 0.4752 0.092 Uiso 1 1 calc R
H9B H 0.7091 -0.0501 0.5471 0.092 Uiso 1 1 calc R
H9C H 0.5741 -0.1975 0.4391 0.092 Uiso 1 1 calc R
C10 C 0.7761(3) 0.3641(4) 0.4683(3) 0.0358(7) Uani 1 1 d .
C11 C 0.7756(4) 0.3230(4) 0.5687(3) 0.0435(8) Uani 1 1 d .
H11A H 0.7290 0.2227 0.5526 0.052 Uiso 1 1 calc R
C12 C 0.8435(4) 0.4290(4) 0.6929(3) 0.0474(8) Uani 1 1 d .
H12A H 0.8441 0.4009 0.7602 0.057 Uiso 1 1 calc R
C13 C 0.9100(4) 0.5769(4) 0.7146(3) 0.0421(8) Uani 1 1 d .
C14 C 0.9109(4) 0.6213(4) 0.6157(4) 0.0475(8) Uani 1 1 d .
H14A H 0.9552 0.7216 0.6319 0.057 Uiso 1 1 calc R
C15 C 0.8451(4) 0.5146(4) 0.4936(3) 0.0435(8) Uani 1 1 d .
H15A H 0.8467 0.5431 0.4266 0.052 Uiso 1 1 calc R
C16 C 0.7057(4) 0.2541(4) 0.3329(3) 0.0370(7) Uani 1 1 d .
C17 C 0.6005(3) 0.0893(4) 0.2997(3) 0.0358(7) Uani 1 1 d .
H17A H 0.5548 0.0818 0.3641 0.043 Uiso 1 1 calc R
C18 C 0.4808(4) 0.0179(4) 0.1695(3) 0.0402(7) Uani 1 1 d .
H18A H 0.5275 0.0246 0.1057 0.048 Uiso 1 1 calc R
C19 C 0.3771(4) -0.1453(4) 0.1362(3) 0.0456(8) Uani 1 1 d .
C20 C 0.2853(7) -0.3891(5) -0.0090(6) 0.100(2) Uani 1 1 d DU
H20A H 0.2506 -0.4359 -0.1009 0.120 Uiso 1 1 calc R
H20B H 0.2017 -0.4105 0.0179 0.120 Uiso 1 1 calc R
C21 C 0.3723(11) -0.4467(10) 0.0471(12) 0.197(5) Uani 1 1 d DU
H21A H 0.3114 -0.5524 0.0186 0.295 Uiso 1 1 calc R
H21B H 0.4056 -0.3998 0.1380 0.295 Uiso 1 1 calc R
H21C H 0.4548 -0.4244 0.0201 0.295 Uiso 1 1 calc R
C22 C 0.3906(4) 0.0881(4) 0.1610(4) 0.0492(9) Uani 1 1 d .
C23 C 0.3410(6) 0.2676(6) 0.2746(7) 0.0943(18) Uani 1 1 d DU
H23A H 0.3005 0.2663 0.3416 0.113 Uiso 1 1 calc R
H23B H 0.2617 0.2193 0.1944 0.113 Uiso 1 1 calc R
C24 C 0.4490(8) 0.4265(8) 0.2985(15) 0.208(5) Uani 1 1 d DU
H24A H 0.4005 0.4810 0.3023 0.313 Uiso 1 1 calc R
H24B H 0.4871 0.4263 0.2309 0.313 Uiso 1 1 calc R
H24C H 0.5276 0.4726 0.3775 0.313 Uiso 1 1 calc R

loop_
_atom_site_aniso_label
_atom_site_aniso_U_11
_atom_site_aniso_U_22
_atom_site_aniso_U_33
_atom_site_aniso_U_23
_atom_site_aniso_U_13
_atom_site_aniso_U_12
Br1 0.0662(3) 0.0527(3) 0.0432(3) 0.00740(19) 0.01223(19) 0.0229(2)
O1 0.097(2) 0.0480(17) 0.0626(19) 0.0112(14) 0.0369(18) 0.0280(17)
O2 0.079(2) 0.0501(17) 0.081(2) 0.0293(16) 0.0456(18) 0.0251(16)
O3 0.077(2) 0.072(2) 0.0623(19) 0.0180(16) -0.0168(17) 0.0399(18)
O4 0.073(2) 0.092(2) 0.0569(17) 0.0194(16) 0.0122(15) 0.0640(19)
O5 0.0690(18) 0.0493(15) 0.0439(14) 0.0263(12) 0.0234(13) 0.0242(14)
N1 0.0489(17) 0.0502(17) 0.0408(15) 0.0242(14) 0.0215(13) 0.0300(15)
C1 0.046(2) 0.0414(19) 0.050(2) 0.0173(16) 0.0172(16) 0.0257(17)
C2 0.066(3) 0.065(3) 0.064(3) 0.026(2) 0.034(2) 0.043(2)
C3 0.080(3) 0.086(4) 0.101(4) 0.036(3) 0.047(3) 0.064(3)
C4 0.090(4) 0.085(4) 0.103(4) 0.050(3) 0.043(3) 0.070(3)
C5 0.083(3) 0.074(3) 0.077(3) 0.043(3) 0.032(3) 0.056(3)
C6 0.053(2) 0.046(2) 0.051(2) 0.0214(17) 0.0192(17) 0.0305(18)
C7 0.0470(19) 0.0423(19) 0.0454(19) 0.0219(16) 0.0183(16) 0.0254(17)
C8 0.0375(17) 0.0380(18) 0.0370(17) 0.0146(14) 0.0133(14) 0.0198(15)
C9 0.080(3) 0.075(3) 0.066(3) 0.048(2) 0.043(2) 0.051(3)
C10 0.0314(16) 0.0371(17) 0.0409(17) 0.0170(14) 0.0125(13) 0.0192(14)
C11 0.048(2) 0.0371(18) 0.0439(19) 0.0186(15) 0.0154(16) 0.0203(16)
C12 0.051(2) 0.049(2) 0.0389(18) 0.0213(16) 0.0128(16) 0.0229(18)
C13 0.0377(18) 0.0435(19) 0.0354(17) 0.0095(14) 0.0092(14) 0.0194(16)
C14 0.048(2) 0.0332(18) 0.055(2) 0.0180(16) 0.0150(17) 0.0178(16)
C15 0.0444(19) 0.0396(19) 0.048(2) 0.0227(16) 0.0164(16) 0.0204(16)
C16 0.0386(17) 0.0388(18) 0.0403(17) 0.0187(14) 0.0149(14) 0.0236(15)
C17 0.0380(17) 0.0390(18) 0.0323(16) 0.0160(14) 0.0128(13) 0.0208(15)
C18 0.0399(18) 0.0422(19) 0.0349(16) 0.0165(14) 0.0106(14) 0.0194(16)
C19 0.045(2) 0.046(2) 0.0425(19) 0.0174(16) 0.0106(16) 0.0237(17)
C20 0.132(5) 0.042(3) 0.100(4) 0.013(3) 0.048(4) 0.034(3)
C21 0.163(8) 0.083(5) 0.296(13) 0.048(7) 0.031(9) 0.063(6)
C22 0.043(2) 0.045(2) 0.054(2) 0.0237(18) 0.0080(17) 0.0203(17)
C23 0.088(4) 0.103(4) 0.115(4) 0.033(4) 0.025(3) 0.079(4)
C24 0.136(7) 0.124(7) 0.386(14) 0.095(8) 0.070(8) 0.098(6)

loop_
_atom_type_symbol
_atom_type_description
_atom_type_scat_dispersion_real
_atom_type_scat_dispersion_imag
_atom_type_scat_source
C C 0.0033 0.0016 'International Tables Vol C Tables 4.2.6.8 and 6.1.1.4'
H H 0.0000 0.0000 'International Tables Vol C Tables 4.2.6.8 and 6.1.1.4'
Br Br -0.2901 2.4595 'International Tables Vol C Tables 4.2.6.8 and 6.1.1.4'
N N 0.0061 0.0033 'International Tables Vol C Tables 4.2.6.8 and 6.1.1.4'
O O 0.0106 0.0060 'International Tables Vol C Tables 4.2.6.8 and 6.1.1.4'

loop_
_geom_angle_atom_site_label_1
_geom_angle_atom_site_label_2
_geom_angle_atom_site_label_3
_geom_angle
C19 O1 C20 117.3(4)
C22 O4 C23 117.5(4)
C1 N1 C8 109.0(3)
C1 N1 H1A 125.5
C8 N1 H1A 125.5
N1 C1 C2 130.5(4)
N1 C1 C6 107.6(3)
C2 C1 C6 121.9(3)
C3 C2 C1 117.2(4)
C3 C2 H2A 121.4
C1 C2 H2A 121.4
C2 C3 C4 121.5(4)
C2 C3 H3A 119.2
C4 C3 H3A 119.2
C5 C4 C3 120.8(4)
C5 C4 H4A 119.6
C3 C4 H4A 119.6
C4 C5 C6 119.4(4)
C4 C5 H5A 120.3
C6 C5 H5A 120.3
C5 C6 C1 119.2(4)
C5 C6 C7 133.7(4)
C1 C6 C7 107.1(3)
C8 C7 C6 106.1(3)
C8 C7 C9 128.8(3)
C6 C7 C9 125.0(3)
C7 C8 N1 110.2(3)
C7 C8 C17 130.0(3)
N1 C8 C17 119.8(3)
C7 C9 H9A 109.5
C7 C9 H9B 109.5
H9A C9 H9B 109.5
C7 C9 H9C 109.5
H9A C9 H9C 109.5
H9B C9 H9C 109.5
C11 C10 C15 118.9(3)
C11 C10 C16 123.0(3)
C15 C10 C16 118.0(3)
C10 C11 C12 121.0(3)
C10 C11 H11A 119.5
C12 C11 H11A 119.5
C13 C12 C11 118.6(3)
C13 C12 H12A 120.7
C11 C12 H12A 120.7
C12 C13 C14 121.7(3)
C12 C13 Br1 118.6(3)
C14 C13 Br1 119.6(3)
C15 C14 C13 118.7(3)
C15 C14 H14A 120.6
C13 C14 H14A 120.6
C14 C15 C10 121.1(3)
C14 C15 H15A 119.5
C10 C15 H15A 119.5
O5 C16 C10 121.0(3)
O5 C16 C17 119.6(3)
C10 C16 C17 119.4(3)
C8 C17 C16 109.0(3)
C8 C17 C18 111.5(3)
C16 C17 C18 109.4(3)
C8 C17 H17A 108.9
C16 C17 H17A 108.9
C18 C17 H17A 108.9
C22 C18 C19 107.5(3)
C22 C18 C17 114.8(3)
C19 C18 C17 109.5(3)
C22 C18 H18A 108.3
C19 C18 H18A 108.3
C17 C18 H18A 108.3
O2 C19 O1 125.7(4)
O2 C19 C18 123.0(3)
O1 C19 C18 111.2(3)
O1 C20 C21 106.7(6)
O1 C20 H20A 110.4
C21 C20 H20A 110.4
O1 C20 H20B 110.4
C21 C20 H20B 110.4
H20A C20 H20B 108.6
C20 C21 H21A 109.5
C20 C21 H21B 109.5
H21A C21 H21B 109.5
C20 C21 H21C 109.5
H21A C21 H21C 109.5
H21B C21 H21C 109.5
O3 C22 O4 125.0(4)
O3 C22 C18 122.4(4)
O4 C22 C18 112.7(3)
O4 C23 C24 107.2(5)
O4 C23 H23A 110.3
C24 C23 H23A 110.3
O4 C23 H23B 110.3
C24 C23 H23B 110.3
H23A C23 H23B 108.5
C23 C24 H24A 109.5
C23 C24 H24B 109.5
H24A C24 H24B 109.5
C23 C24 H24C 109.5
H24A C24 H24C 109.5
H24B C24 H24C 109.5

loop_
_geom_bond_atom_site_label_1
_geom_bond_atom_site_label_2
_geom_bond_distance
Br1 C13 1.896(3)
O1 C19 1.301(5)
O1 C20 1.445(6)
O2 C19 1.195(5)
O3 C22 1.199(5)
O4 C22 1.321(5)
O4 C23 1.466(5)
O5 C16 1.205(4)
N1 C1 1.364(5)
N1 C8 1.382(4)
N1 H1A 0.8600
C1 C2 1.399(5)
C1 C6 1.408(5)
C2 C3 1.372(6)
C2 H2A 0.9300
C3 C4 1.414(7)
C3 H3A 0.9300
C4 C5 1.361(7)
C4 H4A 0.9300
C5 C6 1.394(5)
C5 H5A 0.9300
C6 C7 1.445(5)
C7 C8 1.357(5)
C7 C9 1.489(5)
C8 C17 1.517(4)
C9 H9A 0.9600
C9 H9B 0.9600
C9 H9C 0.9600
C10 C11 1.382(5)
C10 C15 1.392(5)
C10 C16 1.493(5)
C11 C12 1.384(5)
C11 H11A 0.9300
C12 C13 1.378(5)
C12 H12A 0.9300
C13 C14 1.387(5)
C14 C15 1.371(5)
C14 H14A 0.9300
C15 H15A 0.9300
C16 C17 1.535(5)
C17 C18 1.539(4)
C17 H17A 0.9800
C18 C22 1.508(5)
C18 C19 1.518(5)
C18 H18A 0.9800
C20 C21 1.5187(11)
C20 H20A 0.9700
C20 H20B 0.9700
C21 H21A 0.9600
C21 H21B 0.9600
C21 H21C 0.9600
C23 C24 1.5184(11)
C23 H23A 0.9700
C23 H23B 0.9700
C24 H24A 0.9600
C24 H24B 0.9600
C24 H24C 0.9600

loop_
_geom_torsion_atom_site_label_1
_geom_torsion_atom_site_label_2
_geom_torsion_atom_site_label_3
_geom_torsion_atom_site_label_4
_geom_torsion
C8 N1 C1 C2 -178.8(4)
C8 N1 C1 C6 -1.2(4)
N1 C1 C2 C3 177.3(4)
C6 C1 C2 C3 0.0(6)
C1 C2 C3 C4 -0.4(8)
C2 C3 C4 C5 0.6(9)
C3 C4 C5 C6 -0.2(8)
C4 C5 C6 C1 -0.2(7)
C4 C5 C6 C7 -178.7(5)
N1 C1 C6 C5 -177.5(4)
C2 C1 C6 C5 0.3(6)
N1 C1 C6 C7 1.3(4)
C2 C1 C6 C7 179.2(4)
C5 C6 C7 C8 177.7(5)
C1 C6 C7 C8 -0.9(4)
C5 C6 C7 C9 -3.9(7)
C1 C6 C7 C9 177.6(4)
C6 C7 C8 N1 0.2(4)
C9 C7 C8 N1 -178.2(4)
C6 C7 C8 C17 -178.3(3)
C9 C7 C8 C17 3.2(7)
C1 N1 C8 C7 0.6(4)
C1 N1 C8 C17 179.3(3)
C15 C10 C11 C12 -0.5(5)
C16 C10 C11 C12 179.4(3)
C10 C11 C12 C13 1.0(5)
C11 C12 C13 C14 -0.3(5)
C11 C12 C13 Br1 178.4(3)
C12 C13 C14 C15 -0.8(5)
Br1 C13 C14 C15 -179.5(3)
C13 C14 C15 C10 1.2(5)
C11 C10 C15 C14 -0.6(5)
C16 C10 C15 C14 179.4(3)
C11 C10 C16 O5 -165.4(3)
C15 C10 C16 O5 14.5(5)
C11 C10 C16 C17 13.5(5)
C15 C10 C16 C17 -166.5(3)
C7 C8 C17 C16 120.0(4)
N1 C8 C17 C16 -58.5(4)
C7 C8 C17 C18 -119.1(4)
N1 C8 C17 C18 62.5(4)
O5 C16 C17 C8 88.4(4)
C10 C16 C17 C8 -90.6(3)
O5 C16 C17 C18 -33.8(4)
C10 C16 C17 C18 147.2(3)
C8 C17 C18 C22 -179.9(3)
C16 C17 C18 C22 -59.2(4)
C8 C17 C18 C19 59.0(4)
C16 C17 C18 C19 179.7(3)
C20 O1 C19 O2 3.5(7)
C20 O1 C19 C18 -177.7(4)
C22 C18 C19 O2 -61.8(5)
C17 C18 C19 O2 63.6(5)
C22 C18 C19 O1 119.3(3)
C17 C18 C19 O1 -115.3(3)
C19 O1 C20 C21 -96.4(8)
C23 O4 C22 O3 -0.8(7)
C23 O4 C22 C18 179.2(4)
C19 C18 C22 O3 -64.4(5)
C17 C18 C22 O3 173.5(4)
C19 C18 C22 O4 115.7(4)
C17 C18 C22 O4 -6.5(5)
C22 O4 C23 C24 -109.8(8)
